data_4033590
loop_
_publ_author_name
'Qian, Jing'
'Lin, Zhenwei'
'Wang, Zaibin'
'Peng, Zhixing'
'Wu, Li'
'Lu, Ping'
'Wang, Yanguang'

_publ_section_title
;
 Copper-Carbene-Triggered Electrophilic Cyclization of
 o-Hydroxyarylenaminones with 3-Diazoindolin-2-imines: Synthesis of
 3-Indolyl-4 H-chromen-4-ones and Pyrido[2,3- b:6,5- b']diindoles.
;
_journal_issue 10
_journal_name_full 'The Journal of organic chemistry'
_journal_page_first 6395
_journal_page_last 6404
_journal_paper_doi 10.1021/acs.joc.9b00755
_journal_volume 84
_journal_year 2019
_chemical_formula_moiety 'C28 H25 Cl N2 O6 S'
_chemical_formula_sum 'C28 H25 Cl N2 O6 S'
_chemical_formula_weight 553.01
_space_group_crystal_system triclinic
_space_group_IT_number 2
_space_group_name_Hall '-P 1'
_space_group_name_H-M_alt 'P -1'
_symmetry_space_group_name_Hall '-P 1'
_symmetry_space_group_name_H-M 'P -1'
_atom_sites_solution_hydrogens geom
_atom_sites_solution_primary dual
_audit_creation_date 2019-01-03
_audit_creation_method
;
Olex2 1.2
(compiled 2018.05.29 svn.r3508 for OlexSys, GUI svn.r5506)
;
_cell_angle_alpha 62.158(10)
_cell_angle_beta 89.182(9)
_cell_angle_gamma 72.717(14)
_cell_formula_units_Z 2
_cell_length_a 11.096(3)
_cell_length_b 11.577(4)
_cell_length_c 12.028(3)
_cell_measurement_reflns_used 9909
_cell_measurement_temperature 296(2)
_cell_measurement_theta_max 34.06
_cell_measurement_theta_min 3.31
_cell_volume 1290.3(7)
_computing_cell_refinement 'SAINT V8.38A (?, 2016)'
_computing_data_reduction 'SAINT V8.38A (?, 2016)'
_computing_molecular_graphics 'Olex2 (Dolomanov et al., 2009)'
_computing_publication_material 'Olex2 (Dolomanov et al., 2009)'
_computing_structure_refinement 'ShelXL (Sheldrick, 2015)'
_computing_structure_solution 'ShelXT (Sheldrick, 2015)'
_diffrn_ambient_temperature 295.82
_diffrn_measured_fraction_theta_full 0.990
_diffrn_measured_fraction_theta_max 0.989
_diffrn_measurement_device_type 'Bruker APEX-II CCD'
_diffrn_measurement_method '\f and \w scans'
_diffrn_radiation_type MoK\a
_diffrn_radiation_wavelength 0.71073
_diffrn_reflns_av_R_equivalents 0.0232
_diffrn_reflns_av_unetI/netI 0.0360
_diffrn_reflns_Laue_measured_fraction_full 0.990
_diffrn_reflns_Laue_measured_fraction_max 0.989
_diffrn_reflns_limit_h_max 17
_diffrn_reflns_limit_h_min -16
_diffrn_reflns_limit_k_max 18
_diffrn_reflns_limit_k_min -17
_diffrn_reflns_limit_l_max 19
_diffrn_reflns_limit_l_min -19
_diffrn_reflns_number 22445
_diffrn_reflns_point_group_measured_fraction_full 0.990
_diffrn_reflns_point_group_measured_fraction_max 0.989
_diffrn_reflns_theta_full 25.242
_diffrn_reflns_theta_max 34.278
_diffrn_reflns_theta_min 2.350
_diffrn_standards_number 0
_exptl_absorpt_coefficient_mu 0.276
_exptl_absorpt_correction_T_max 0.7468
_exptl_absorpt_correction_T_min 0.6448
_exptl_absorpt_correction_type multi-scan
_exptl_absorpt_process_details
;
SADABS-2016/2 (Bruker,2016/2) was used for absorption correction.
wR2(int) was 0.0780 before and 0.0455 after correction.
The Ratio of minimum to maximum transmission is 0.8634.
The \l/2 correction factor is Not present.
;
_exptl_crystal_colour 'light yellow'
_exptl_crystal_colour_modifier light
_exptl_crystal_colour_primary yellow
_exptl_crystal_density_diffrn 1.423
_exptl_crystal_description block
_exptl_crystal_F_000 576
_exptl_crystal_size_max 0.436
_exptl_crystal_size_mid 0.42
_exptl_crystal_size_min 0.336
_refine_diff_density_max 0.515
_refine_diff_density_min -0.357
_refine_diff_density_rms 0.049
_refine_ls_extinction_method none
_refine_ls_goodness_of_fit_ref 1.042
_refine_ls_hydrogen_treatment constr
_refine_ls_matrix_type full
_refine_ls_number_parameters 347
_refine_ls_number_reflns 10661
_refine_ls_number_restraints 0
_refine_ls_restrained_S_all 1.042
_refine_ls_R_factor_all 0.0746
_refine_ls_R_factor_gt 0.0529
_refine_ls_shift/su_max 0.001
_refine_ls_shift/su_mean 0.000
_refine_ls_structure_factor_coef Fsqd
_refine_ls_weighting_details 'w=1/[\s^2^(Fo^2^)+(0.0803P)^2^+0.1936P] where P=(Fo^2^+2Fc^2^)/3'
_refine_ls_weighting_scheme calc
_refine_ls_wR_factor_gt 0.1489
_refine_ls_wR_factor_ref 0.1659
_reflns_Friedel_coverage 0.000
_reflns_number_gt 7528
_reflns_number_total 10661
_reflns_threshold_expression 'I > 2\s(I)'
_cod_data_source_file jo9b00755_si_007.cif
_cod_data_source_block 190102_qj4_51_1_2_0m
_cod_depositor_comments 'Adding full bibliography for 4033589--4033590.cif.'
_cod_original_cell_volume 1290.4(7)
_cod_database_code 4033590
_shelx_shelxl_version_number 2016/6
_shelx_space_group_comment
;
The symmetry employed for this shelxl refinement is uniquely defined
by the following loop, which should always be used as a source of
symmetry information in preference to the above space-group names.
They are only intended as comments.
;
_shelx_estimated_absorpt_t_max 0.913
_shelx_estimated_absorpt_t_min 0.889
_olex2_refinement_description
;
1. Fixed Uiso
 At 1.2 times of:
  All C(H) groups
 At 1.5 times of:
  All C(H,H,H) groups
2.a Aromatic/amide H refined with riding coordinates:
 C1(H1), C2(H2), C3(H3), C4(H4), C17(H17), C18(H18), C19(H19), C20(H20),
 C21(H21), C23(H23), C24(H24), C26(H26), C27(H27)
2.b Idealised Me refined as rotating group:
 C10(H10A,H10B,H10C), C11(H11A,H11B,H11C), C12(H12A,H12B,H12C), C28(H28A,H28B,
 H28C)
;
_olex2_submission_special_instructions 'No special instructions were received'

loop_
_space_group_symop_operation_xyz
'x, y, z'
'-x, -y, -z'

loop_
_atom_site_label
_atom_site_type_symbol
_atom_site_fract_x
_atom_site_fract_y
_atom_site_fract_z
_atom_site_U_iso_or_equiv
_atom_site_adp_type
_atom_site_occupancy
_atom_site_site_symmetry_order
_atom_site_calc_flag
_atom_site_refinement_flags_posn
Cl1 Cl 0.92722(6) 0.01186(6) 0.78934(6) 0.0919(2) Uani 1 1 d .
S1 S 0.71755(3) 0.64093(4) 0.39287(3) 0.04074(9) Uani 1 1 d .
O1 O 0.56514(8) 0.73210(10) 0.09694(9) 0.0398(2) Uani 1 1 d .
O2 O 0.46481(9) 0.71983(10) 0.02825(10) 0.0443(2) Uani 1 1 d .
O3 O 0.87272(9) 0.34888(11) 0.25550(11) 0.0495(3) Uani 1 1 d .
O4 O 0.51976(9) 0.36604(10) 0.36195(9) 0.0441(2) Uani 1 1 d .
O5 O 0.58317(9) 0.67684(11) 0.35711(10) 0.0492(2) Uani 1 1 d .
O6 O 0.75516(12) 0.70798(13) 0.45427(12) 0.0583(3) Uani 1 1 d .
N1 N 0.86109(10) 0.67462(12) 0.09118(11) 0.0395(2) Uani 1 1 d .
N2 N 0.80032(11) 0.66423(12) 0.27674(11) 0.0414(2) Uani 1 1 d .
C1 C 0.67831(14) 0.57055(16) -0.06670(14) 0.0452(3) Uani 1 1 d .
H1 H 0.608740 0.538927 -0.051718 0.054 Uiso 1 1 calc R
C2 C 0.73924(16) 0.58350(18) -0.17297(15) 0.0514(3) Uani 1 1 d .
H2 H 0.709035 0.561629 -0.229931 0.062 Uiso 1 1 calc R
C3 C 0.84446(16) 0.62880(16) -0.19366(14) 0.0516(4) Uani 1 1 d .
H3 H 0.883459 0.637046 -0.264734 0.062 Uiso 1 1 calc R
C4 C 0.89247(14) 0.66193(15) -0.11075(14) 0.0463(3) Uani 1 1 d .
H4 H 0.963464 0.691150 -0.124039 0.056 Uiso 1 1 calc R
C5 C 0.83007(12) 0.64961(13) -0.00707(12) 0.0381(2) Uani 1 1 d .
C6 C 0.72392(12) 0.60572(13) 0.01471(12) 0.0373(2) Uani 1 1 d .
C7 C 0.67510(11) 0.61124(12) 0.13128(11) 0.0343(2) Uani 1 1 d .
C8 C 0.78132(11) 0.64948(12) 0.17857(12) 0.0356(2) Uani 1 1 d .
C9 C 0.38988(15) 0.85821(16) -0.07085(15) 0.0523(4) Uani 1 1 d .
C10 C 0.3353(2) 0.9521(2) -0.0150(2) 0.0703(5) Uani 1 1 d .
H10A H 0.283269 0.913197 0.047137 0.106 Uiso 1 1 calc GR
H10B H 0.284171 1.041434 -0.081337 0.106 Uiso 1 1 calc GR
H10C H 0.403592 0.961342 0.024777 0.106 Uiso 1 1 calc GR
C11 C 0.2856(2) 0.8209(3) -0.1152(3) 0.0994(9) Uani 1 1 d .
H11A H 0.323538 0.757014 -0.145685 0.149 Uiso 1 1 calc GR
H11B H 0.225852 0.903142 -0.182482 0.149 Uiso 1 1 calc GR
H11C H 0.242049 0.779058 -0.045383 0.149 Uiso 1 1 calc GR
C12 C 0.4677(3) 0.9166(3) -0.1736(2) 0.0936(8) Uani 1 1 d .
H12A H 0.541487 0.921301 -0.137400 0.140 Uiso 1 1 calc GR
H12B H 0.416981 1.007647 -0.237349 0.140 Uiso 1 1 calc GR
H12C H 0.494315 0.857917 -0.211444 0.140 Uiso 1 1 calc GR
C13 C 0.65706(11) 0.47918(12) 0.23121(11) 0.0337(2) Uani 1 1 d .
C14 C 0.76551(11) 0.35190(13) 0.28508(11) 0.0348(2) Uani 1 1 d .
C15 C 0.73695(12) 0.22865(13) 0.37815(12) 0.0366(2) Uani 1 1 d .
C16 C 0.61552(12) 0.24064(13) 0.41282(12) 0.0384(2) Uani 1 1 d .
C17 C 0.54399(12) 0.47889(14) 0.27311(12) 0.0391(3) Uani 1 1 d .
H17 H 0.477626 0.562784 0.238181 0.047 Uiso 1 1 calc R
C18 C 0.82921(15) 0.09647(15) 0.43326(15) 0.0493(3) Uani 1 1 d .
H18 H 0.910785 0.085609 0.410842 0.059 Uiso 1 1 calc R
C19 C 0.79963(18) -0.01719(17) 0.52032(18) 0.0613(4) Uani 1 1 d .
H19 H 0.861087 -0.104549 0.556372 0.074 Uiso 1 1 calc R
C20 C 0.67723(19) -0.00132(18) 0.55455(18) 0.0629(4) Uani 1 1 d .
H20 H 0.658134 -0.078536 0.613787 0.075 Uiso 1 1 calc R
C21 C 0.58457(16) 0.12681(16) 0.50192(15) 0.0514(3) Uani 1 1 d .
H21 H 0.503360 0.137179 0.525218 0.062 Uiso 1 1 calc R
C22 C 0.77867(12) 0.46079(15) 0.49897(12) 0.0386(2) Uani 1 1 d .
C23 C 0.90762(13) 0.38666(16) 0.51626(15) 0.0460(3) Uani 1 1 d .
H23 H 0.962439 0.430158 0.467328 0.055 Uiso 1 1 calc R
C24 C 0.95389(15) 0.24836(18) 0.60627(16) 0.0527(4) Uani 1 1 d .
H24 H 1.039910 0.197919 0.619063 0.063 Uiso 1 1 calc R
C25 C 0.86986(16) 0.18619(17) 0.67708(15) 0.0527(3) Uani 1 1 d .
C26 C 0.74130(15) 0.25743(18) 0.65998(14) 0.0527(4) Uani 1 1 d .
H26 H 0.686582 0.212980 0.707973 0.063 Uiso 1 1 calc R
C27 C 0.69545(13) 0.39610(16) 0.57018(13) 0.0444(3) Uani 1 1 d .
H27 H 0.609257 0.445948 0.557423 0.053 Uiso 1 1 calc R
C28 C 0.96989(14) 0.71605(17) 0.10262(16) 0.0499(3) Uani 1 1 d .
H28A H 0.942736 0.814570 0.068258 0.075 Uiso 1 1 calc GR
H28B H 1.033564 0.689292 0.056538 0.075 Uiso 1 1 calc GR
H28C H 1.005149 0.671615 0.190615 0.075 Uiso 1 1 calc GR

loop_
_atom_site_aniso_label
_atom_site_aniso_U_11
_atom_site_aniso_U_22
_atom_site_aniso_U_33
_atom_site_aniso_U_23
_atom_site_aniso_U_13
_atom_site_aniso_U_12
Cl1 0.0943(4) 0.0551(3) 0.0684(3) 0.0016(2) 0.0065(3) -0.0008(3)
S1 0.03949(16) 0.04270(17) 0.04144(17) -0.02148(14) 0.01087(12) -0.01373(13)
O1 0.0332(4) 0.0378(4) 0.0406(5) -0.0165(4) 0.0025(3) -0.0055(3)
O2 0.0382(4) 0.0394(5) 0.0466(5) -0.0160(4) -0.0010(4) -0.0089(4)
O3 0.0321(4) 0.0463(5) 0.0544(6) -0.0139(5) 0.0159(4) -0.0103(4)
O4 0.0333(4) 0.0420(5) 0.0437(5) -0.0102(4) 0.0151(4) -0.0132(4)
O5 0.0378(5) 0.0501(6) 0.0493(6) -0.0205(5) 0.0098(4) -0.0070(4)
O6 0.0691(7) 0.0628(7) 0.0617(7) -0.0412(6) 0.0184(6) -0.0281(6)
N1 0.0364(5) 0.0370(5) 0.0402(5) -0.0132(4) 0.0130(4) -0.0154(4)
N2 0.0400(5) 0.0439(6) 0.0406(6) -0.0187(5) 0.0112(4) -0.0176(5)
C1 0.0417(6) 0.0477(7) 0.0456(7) -0.0230(6) 0.0115(5) -0.0134(6)
C2 0.0527(8) 0.0556(9) 0.0447(7) -0.0270(7) 0.0117(6) -0.0120(7)
C3 0.0582(8) 0.0449(7) 0.0414(7) -0.0168(6) 0.0209(6) -0.0109(6)
C4 0.0464(7) 0.0402(6) 0.0438(7) -0.0137(6) 0.0204(6) -0.0148(5)
C5 0.0373(6) 0.0311(5) 0.0360(6) -0.0095(4) 0.0121(4) -0.0099(4)
C6 0.0358(5) 0.0335(5) 0.0336(5) -0.0104(4) 0.0101(4) -0.0095(4)
C7 0.0296(5) 0.0328(5) 0.0339(5) -0.0118(4) 0.0087(4) -0.0090(4)
C8 0.0320(5) 0.0301(5) 0.0368(6) -0.0103(4) 0.0089(4) -0.0100(4)
C9 0.0530(8) 0.0436(7) 0.0405(7) -0.0156(6) -0.0050(6) 0.0029(6)
C10 0.0691(11) 0.0548(10) 0.0683(12) -0.0299(9) 0.0044(9) 0.0051(8)
C11 0.0818(15) 0.0897(17) 0.107(2) -0.0478(15) -0.0429(14) 0.0012(13)
C12 0.1117(19) 0.0697(13) 0.0513(11) -0.0047(10) 0.0290(11) -0.0088(13)
C13 0.0307(5) 0.0334(5) 0.0325(5) -0.0123(4) 0.0091(4) -0.0110(4)
C14 0.0310(5) 0.0348(5) 0.0344(5) -0.0136(4) 0.0096(4) -0.0110(4)
C15 0.0362(5) 0.0351(6) 0.0343(5) -0.0132(5) 0.0087(4) -0.0120(4)
C16 0.0390(6) 0.0370(6) 0.0345(6) -0.0126(5) 0.0099(4) -0.0145(5)
C17 0.0322(5) 0.0374(6) 0.0379(6) -0.0117(5) 0.0112(4) -0.0099(4)
C18 0.0443(7) 0.0389(7) 0.0489(8) -0.0124(6) 0.0109(6) -0.0080(5)
C19 0.0655(10) 0.0356(7) 0.0597(10) -0.0090(7) 0.0125(8) -0.0100(7)
C20 0.0714(11) 0.0422(8) 0.0609(10) -0.0094(7) 0.0196(8) -0.0266(8)
C21 0.0515(8) 0.0462(8) 0.0512(8) -0.0145(6) 0.0192(6) -0.0250(6)
C22 0.0347(5) 0.0456(7) 0.0352(6) -0.0193(5) 0.0072(4) -0.0132(5)
C23 0.0352(6) 0.0520(8) 0.0500(8) -0.0234(6) 0.0083(5) -0.0156(6)
C24 0.0393(7) 0.0552(9) 0.0529(8) -0.0229(7) 0.0014(6) -0.0070(6)
C25 0.0555(8) 0.0465(8) 0.0388(7) -0.0122(6) 0.0008(6) -0.0078(6)
C26 0.0507(8) 0.0555(9) 0.0388(7) -0.0123(6) 0.0115(6) -0.0183(7)
C27 0.0359(6) 0.0520(7) 0.0364(6) -0.0159(6) 0.0095(5) -0.0122(5)
C28 0.0406(7) 0.0496(8) 0.0594(9) -0.0215(7) 0.0162(6) -0.0236(6)

loop_
_atom_type_symbol
_atom_type_description
_atom_type_scat_dispersion_real
_atom_type_scat_dispersion_imag
_atom_type_scat_source
C C 0.0033 0.0016 'International Tables Vol C Tables 4.2.6.8 and 6.1.1.4'
H H 0.0000 0.0000 'International Tables Vol C Tables 4.2.6.8 and 6.1.1.4'
Cl Cl 0.1484 0.1585 'International Tables Vol C Tables 4.2.6.8 and 6.1.1.4'
N N 0.0061 0.0033 'International Tables Vol C Tables 4.2.6.8 and 6.1.1.4'
O O 0.0106 0.0060 'International Tables Vol C Tables 4.2.6.8 and 6.1.1.4'
S S 0.1246 0.1234 'International Tables Vol C Tables 4.2.6.8 and 6.1.1.4'

loop_
_geom_angle_atom_site_label_1
_geom_angle_atom_site_label_2
_geom_angle_atom_site_label_3
_geom_angle
O5 S1 N2 114.46(7)
O5 S1 C22 107.95(7)
O6 S1 O5 117.14(7)
O6 S1 N2 105.10(7)
O6 S1 C22 106.87(8)
N2 S1 C22 104.37(6)
C7 O1 O2 106.35(9)
C9 O2 O1 108.36(11)
C17 O4 C16 118.55(10)
C5 N1 C28 124.91(11)
C8 N1 C5 112.24(11)
C8 N1 C28 122.78(12)
C8 N2 S1 128.09(10)
C2 C1 H1 120.8
C6 C1 H1 120.8
C6 C1 C2 118.43(14)
C1 C2 H2 119.8
C3 C2 C1 120.45(15)
C3 C2 H2 119.8
C2 C3 H3 119.3
C4 C3 C2 121.45(13)
C4 C3 H3 119.3
C3 C4 H4 121.4
C3 C4 C5 117.10(14)
C5 C4 H4 121.4
C4 C5 N1 128.01(13)
C4 C5 C6 122.34(14)
C6 C5 N1 109.65(11)
C1 C6 C5 120.20(12)
C1 C6 C7 130.93(12)
C5 C6 C7 108.83(12)
O1 C7 C6 111.60(10)
O1 C7 C8 101.57(10)
O1 C7 C13 113.27(9)
C6 C7 C8 101.22(9)
C13 C7 C6 114.75(11)
C13 C7 C8 113.05(10)
N1 C8 C7 107.65(11)
N2 C8 N1 119.22(12)
N2 C8 C7 133.09(10)
O2 C9 C10 110.93(14)
O2 C9 C11 98.47(15)
O2 C9 C12 110.80(15)
C10 C9 C11 111.22(18)
C12 C9 C10 112.20(19)
C12 C9 C11 112.5(2)
C9 C10 H10A 109.5
C9 C10 H10B 109.5
C9 C10 H10C 109.5
H10A C10 H10B 109.5
H10A C10 H10C 109.5
H10B C10 H10C 109.5
C9 C11 H11A 109.5
C9 C11 H11B 109.5
C9 C11 H11C 109.5
H11A C11 H11B 109.5
H11A C11 H11C 109.5
H11B C11 H11C 109.5
C9 C12 H12A 109.5
C9 C12 H12B 109.5
C9 C12 H12C 109.5
H12A C12 H12B 109.5
H12A C12 H12C 109.5
H12B C12 H12C 109.5
C14 C13 C7 118.88(10)
C17 C13 C7 121.02(11)
C17 C13 C14 120.07(11)
O3 C14 C13 122.33(11)
O3 C14 C15 123.07(11)
C13 C14 C15 114.60(10)
C16 C15 C14 120.12(11)
C16 C15 C18 118.18(12)
C18 C15 C14 121.69(12)
O4 C16 C15 121.64(11)
O4 C16 C21 116.26(12)
C15 C16 C21 122.10(13)
O4 C17 H17 117.6
C13 C17 O4 124.88(12)
C13 C17 H17 117.6
C15 C18 H18 119.8
C19 C18 C15 120.37(14)
C19 C18 H18 119.8
C18 C19 H19 120.0
C18 C19 C20 120.02(15)
C20 C19 H19 120.0
C19 C20 H20 119.5
C21 C20 C19 121.00(14)
C21 C20 H20 119.5
C16 C21 H21 120.8
C20 C21 C16 118.31(14)
C20 C21 H21 120.8
C23 C22 S1 121.27(11)
C27 C22 S1 118.10(10)
C27 C22 C23 120.54(13)
C22 C23 H23 120.1
C24 C23 C22 119.82(14)
C24 C23 H23 120.1
C23 C24 H24 120.6
C23 C24 C25 118.78(14)
C25 C24 H24 120.6
C24 C25 Cl1 118.99(13)
C26 C25 Cl1 118.75(13)
C26 C25 C24 122.25(15)
C25 C26 H26 120.6
C25 C26 C27 118.78(14)
C27 C26 H26 120.6
C22 C27 H27 120.1
C26 C27 C22 119.81(13)
C26 C27 H27 120.1
N1 C28 H28A 109.5
N1 C28 H28B 109.5
N1 C28 H28C 109.5
H28A C28 H28B 109.5
H28A C28 H28C 109.5
H28B C28 H28C 109.5

loop_
_geom_bond_atom_site_label_1
_geom_bond_atom_site_label_2
_geom_bond_distance
Cl1 C25 1.7371(18)
S1 O5 1.4368(12)
S1 O6 1.4349(12)
S1 N2 1.6205(12)
S1 C22 1.7710(16)
O1 O2 1.4738(14)
O1 C7 1.4413(15)
O2 C9 1.4601(18)
O3 C14 1.2321(14)
O4 C16 1.3724(17)
O4 C17 1.3481(16)
N1 C5 1.4105(19)
N1 C8 1.3468(15)
N1 C28 1.4550(18)
N2 C8 1.2979(18)
C1 H1 0.9300
C1 C2 1.403(2)
C1 C6 1.375(2)
C2 H2 0.9300
C2 C3 1.391(2)
C3 H3 0.9300
C3 C4 1.385(2)
C4 H4 0.9300
C4 C5 1.3867(18)
C5 C6 1.3917(18)
C6 C7 1.5181(17)
C7 C8 1.5727(18)
C7 C13 1.5102(17)
C9 C10 1.510(2)
C9 C11 1.530(3)
C9 C12 1.505(3)
C10 H10A 0.9600
C10 H10B 0.9600
C10 H10C 0.9600
C11 H11A 0.9600
C11 H11B 0.9600
C11 H11C 0.9600
C12 H12A 0.9600
C12 H12B 0.9600
C12 H12C 0.9600
C13 C14 1.4547(17)
C13 C17 1.3458(16)
C14 C15 1.4683(17)
C15 C16 1.3913(17)
C15 C18 1.404(2)
C16 C21 1.3937(19)
C17 H17 0.9300
C18 H18 0.9300
C18 C19 1.377(2)
C19 H19 0.9300
C19 C20 1.398(3)
C20 H20 0.9300
C20 C21 1.376(2)
C21 H21 0.9300
C22 C23 1.3927(19)
C22 C27 1.3916(19)
C23 H23 0.9300
C23 C24 1.381(2)
C24 H24 0.9300
C24 C25 1.384(2)
C25 C26 1.381(2)
C26 H26 0.9300
C26 C27 1.383(2)
C27 H27 0.9300
C28 H28A 0.9600
C28 H28B 0.9600
C28 H28C 0.9600
